data_4085434
loop_
_publ_author_name
'Clegg, William'
'Crosbie, Elaine'
'Dale-Black, Sophie H.'
'Hevia, Eva'
'Honeyman, Gordon W.'
'Kennedy, Alan R.'
'Mulvey, Robert E.'
'Ramsay, Donna L.'
'Robertson, Stuart D.'

_publ_section_title
;
 Structurally Defined Zincated and Aluminated Complexes of Ferrocene Made
 by Alkali-Metal Synergistic Syntheses
;
_journal_issue 11
_journal_name_full Organometallics
_journal_page_first 2580
_journal_paper_doi 10.1021/om5012352
_journal_volume 34
_journal_year 2015
_chemical_formula_moiety 'C29 H52 Fe N3 Na Zn'
_chemical_formula_sum 'C29 H52 Fe N3 Na Zn'
_chemical_formula_weight 586.95
_chemical_name_systematic
;
 ?
;
_space_group_IT_number 2
_symmetry_cell_setting triclinic
_symmetry_space_group_name_Hall '-P 1'
_symmetry_space_group_name_H-M 'P -1'
_atom_sites_solution_hydrogens geom
_atom_sites_solution_primary direct
_atom_sites_solution_secondary difmap
_audit_creation_method SHELXL-97
_cell_angle_alpha 90.11(13)
_cell_angle_beta 91.55(7)
_cell_angle_gamma 103.46(11)
_cell_formula_units_Z 4
_cell_length_a 10.535(6)
_cell_length_b 11.698(11)
_cell_length_c 26.32(3)
_cell_measurement_reflns_used 20
_cell_measurement_temperature 150(2)
_cell_measurement_theta_max 27.5
_cell_measurement_theta_min 2.5
_cell_volume 3153(5)
_computing_cell_refinement 'Dirax/lsq (Duisenberg & Schreurs, 1989-2000)'
_computing_data_collection 'Collect (Nonius, 1997-2000)'
_computing_data_reduction 'EvalCCD (Duisenberg & Schreurs, 1990-2000)'
_computing_molecular_graphics 'Bruker SHELXTL'
_computing_publication_material 'Bruker SHELXTL and local programs'
_computing_structure_refinement 'Bruker SHELXTL'
_computing_structure_solution 'Bruker SHELXTL'
_diffrn_ambient_temperature 150(2)
_diffrn_measured_fraction_theta_full 0.992
_diffrn_measured_fraction_theta_max 0.992
_diffrn_measurement_device_type 'Nonius KappaCCD diffractometer'
_diffrn_measurement_method '\w and \f scans'
_diffrn_radiation_collimation '0.6 mm double-pinhole'
_diffrn_radiation_monochromator 'horizonally mounted graphite crystal'
_diffrn_radiation_source 'normal focus sealed tube'
_diffrn_radiation_type MoK\a
_diffrn_radiation_wavelength 0.71073
_diffrn_reflns_av_R_equivalents 0.1691
_diffrn_reflns_av_sigmaI/netI 0.1703
_diffrn_reflns_limit_h_max 12
_diffrn_reflns_limit_h_min -12
_diffrn_reflns_limit_k_max 13
_diffrn_reflns_limit_k_min -13
_diffrn_reflns_limit_l_max 31
_diffrn_reflns_limit_l_min -31
_diffrn_reflns_number 49446
_diffrn_reflns_theta_full 25.00
_diffrn_reflns_theta_max 25.00
_diffrn_reflns_theta_min 4.23
_diffrn_standards_decay_% 0
_diffrn_standards_number 0
_exptl_absorpt_coefficient_mu 1.255
_exptl_absorpt_correction_T_max 0.940
_exptl_absorpt_correction_T_min 0.797
_exptl_absorpt_correction_type multi-scan
_exptl_absorpt_process_details 'Bruker SHELXTL'
_exptl_crystal_colour Yellow-orange
_exptl_crystal_density_diffrn 1.236
_exptl_crystal_density_method 'not measured'
_exptl_crystal_description Plate
_exptl_crystal_F_000 1256
_exptl_crystal_size_max 0.19
_exptl_crystal_size_mid 0.15
_exptl_crystal_size_min 0.05
_refine_diff_density_max 0.559
_refine_diff_density_min -0.517
_refine_diff_density_rms 0.106
_refine_ls_extinction_method none
_refine_ls_goodness_of_fit_ref 1.022
_refine_ls_hydrogen_treatment constr
_refine_ls_matrix_type full
_refine_ls_number_parameters 699
_refine_ls_number_reflns 11026
_refine_ls_number_restraints 190
_refine_ls_restrained_S_all 1.018
_refine_ls_R_factor_all 0.1669
_refine_ls_R_factor_gt 0.0715
_refine_ls_shift/su_max 0.001
_refine_ls_shift/su_mean 0.000
_refine_ls_structure_factor_coef Fsqd
_refine_ls_weighting_details 'calc w=1/[\s^2^(Fo^2^)+(0.0409P)^2^+3.6054P] where P=(Fo^2^+2Fc^2^)/3'
_refine_ls_weighting_scheme calc
_refine_ls_wR_factor_gt 0.1155
_refine_ls_wR_factor_ref 0.1450
_reflns_number_gt 5790
_reflns_number_total 11026
_reflns_threshold_expression I>2\s(I)
_cod_data_source_file om5012352_si_002.cif
_cod_data_source_block rem318
_cod_depositor_comments 'Adding full bibliography for 4085434--4085438.cif.'
_cod_database_code 4085434

loop_
_symmetry_equiv_pos_as_xyz
'x, y, z'
'-x, -y, -z'

loop_
_atom_site_label
_atom_site_type_symbol
_atom_site_fract_x
_atom_site_fract_y
_atom_site_fract_z
_atom_site_U_iso_or_equiv
_atom_site_adp_type
_atom_site_occupancy
_atom_site_symmetry_multiplicity
_atom_site_calc_flag
_atom_site_refinement_flags
_atom_site_disorder_assembly
_atom_site_disorder_group
Fe1 Fe 0.19743(9) -0.09926(8) 0.15014(3) 0.0312(3) Uani 1 1 d . . .
Zn2 Zn -0.10655(7) 0.02596(6) 0.11691(3) 0.0315(2) Uani 1 1 d . . .
Na3 Na 0.1345(2) 0.25611(19) 0.12578(8) 0.0312(6) Uani 1 1 d . . .
C4 C 0.1802(6) 0.0185(5) 0.0938(2) 0.0348(17) Uani 1 1 d . . .
H4 H 0.1596 0.0014 0.0588 0.042 Uiso 1 1 calc R . .
C5 C 0.0855(6) 0.0238(5) 0.1321(2) 0.0278(15) Uani 1 1 d . . .
C6 C 0.1630(7) 0.0524(5) 0.1783(3) 0.0422(18) Uani 1 1 d . . .
H6 H 0.1290 0.0611 0.2108 0.051 Uiso 1 1 calc R . .
C7 C 0.3000(7) 0.0660(5) 0.1681(3) 0.048(2) Uani 1 1 d . . .
H7 H 0.3707 0.0869 0.1921 0.058 Uiso 1 1 calc R . .
C8 C 0.3089(7) 0.0425(6) 0.1160(3) 0.050(2) Uani 1 1 d . . .
H8 H 0.3869 0.0427 0.0986 0.060 Uiso 1 1 calc R . .
C9 C 0.1864(7) -0.2187(6) 0.2082(3) 0.0456(19) Uani 1 1 d . . .
H9 H 0.1801 -0.2036 0.2434 0.055 Uiso 1 1 calc R . .
C10 C 0.0799(7) -0.2561(5) 0.1728(3) 0.0441(19) Uani 1 1 d . . .
H10 H -0.0100 -0.2693 0.1803 0.053 Uiso 1 1 calc R . .
C11 C 0.1305(7) -0.2704(5) 0.1244(2) 0.0382(17) Uani 1 1 d . . .
H11 H 0.0815 -0.2951 0.0938 0.046 Uiso 1 1 calc R . .
C12 C 0.2701(7) -0.2404(5) 0.1305(3) 0.0425(18) Uani 1 1 d . . .
H12 H 0.3302 -0.2420 0.1044 0.051 Uiso 1 1 calc R . .
C13 C 0.3033(7) -0.2082(6) 0.1814(3) 0.0431(18) Uani 1 1 d . . .
H13 H 0.3894 -0.1837 0.1954 0.052 Uiso 1 1 calc R . .
C14 C -0.2557(7) -0.1225(6) 0.1182(3) 0.0504(15) Uani 1 1 d U . .
C15 C -0.2786(8) -0.1531(6) 0.1745(3) 0.070(2) Uani 1 1 d U . .
H15A H -0.3381 -0.2308 0.1771 0.105 Uiso 1 1 calc R . .
H15B H -0.3172 -0.0941 0.1906 0.105 Uiso 1 1 calc R . .
H15C H -0.1951 -0.1539 0.1917 0.105 Uiso 1 1 calc R . .
C16 C -0.3872(7) -0.1200(6) 0.0911(3) 0.075(2) Uani 1 1 d U . .
H16A H -0.3714 -0.0931 0.0561 0.113 Uiso 1 1 calc R . .
H16B H -0.4292 -0.0662 0.1092 0.113 Uiso 1 1 calc R . .
H16C H -0.4444 -0.1992 0.0907 0.113 Uiso 1 1 calc R . .
C17 C -0.2086(7) -0.2220(6) 0.0925(3) 0.0565(18) Uani 1 1 d U . .
H17A H -0.2734 -0.2962 0.0966 0.085 Uiso 1 1 calc R . .
H17B H -0.1251 -0.2282 0.1082 0.085 Uiso 1 1 calc R . .
H17C H -0.1973 -0.2051 0.0562 0.085 Uiso 1 1 calc R . .
N18 N -0.1033(4) 0.1987(4) 0.10430(17) 0.0285(12) Uani 1 1 d . . .
C19 C -0.1211(6) 0.2296(5) 0.0505(2) 0.0315(16) Uani 1 1 d . . .
C20 C -0.0915(7) 0.3640(6) 0.0439(2) 0.0447(19) Uani 1 1 d . . .
H20A H 0.0034 0.3967 0.0495 0.054 Uiso 1 1 calc R . .
H20B H -0.1143 0.3818 0.0085 0.054 Uiso 1 1 calc R . .
C21 C -0.1662(7) 0.4240(6) 0.0803(2) 0.0483(19) Uani 1 1 d . . .
H21A H -0.1381 0.5104 0.0767 0.058 Uiso 1 1 calc R . .
H21B H -0.2609 0.3997 0.0721 0.058 Uiso 1 1 calc R . .
C22 C -0.1395(7) 0.3895(5) 0.1346(2) 0.0439(18) Uani 1 1 d . . .
H22A H -0.1927 0.4244 0.1579 0.053 Uiso 1 1 calc R . .
H22B H -0.0464 0.4226 0.1438 0.053 Uiso 1 1 calc R . .
C23 C -0.1707(6) 0.2554(6) 0.1422(2) 0.0331(16) Uani 1 1 d . . .
C24 C -0.0216(6) 0.1813(6) 0.0202(2) 0.0392(17) Uani 1 1 d . . .
H24A H 0.0669 0.2165 0.0332 0.059 Uiso 1 1 calc R . .
H24B H -0.0288 0.2010 -0.0158 0.059 Uiso 1 1 calc R . .
H24C H -0.0395 0.0957 0.0238 0.059 Uiso 1 1 calc R . .
C25 C -0.2566(6) 0.1733(6) 0.0256(2) 0.0476(19) Uani 1 1 d . . .
H25A H -0.2817 0.0899 0.0343 0.071 Uiso 1 1 calc R . .
H25B H -0.2520 0.1812 -0.0114 0.071 Uiso 1 1 calc R . .
H25C H -0.3218 0.2133 0.0381 0.071 Uiso 1 1 calc R . .
C26 C -0.3215(6) 0.2063(6) 0.1440(2) 0.0453(19) Uani 1 1 d . . .
H26A H -0.3633 0.2314 0.1137 0.068 Uiso 1 1 calc R . .
H26B H -0.3547 0.2364 0.1745 0.068 Uiso 1 1 calc R . .
H26C H -0.3412 0.1202 0.1450 0.068 Uiso 1 1 calc R . .
C27 C -0.1179(6) 0.2288(6) 0.1952(2) 0.0387(17) Uani 1 1 d . . .
H27A H -0.1400 0.1438 0.2008 0.058 Uiso 1 1 calc R . .
H27B H -0.1574 0.2678 0.2214 0.058 Uiso 1 1 calc R . .
H27C H -0.0228 0.2581 0.1970 0.058 Uiso 1 1 calc R . .
N28 N 0.2553(6) 0.3948(5) 0.1973(2) 0.0484(16) Uani 1 1 d . . .
C29 C 0.3635(9) 0.4761(9) 0.1704(4) 0.108(4) Uani 1 1 d . . .
H29A H 0.3315 0.5461 0.1603 0.130 Uiso 1 1 calc R . .
H29B H 0.4360 0.5031 0.1955 0.130 Uiso 1 1 calc R . .
C30 C 0.4160(8) 0.4369(8) 0.1277(3) 0.086(3) Uani 1 1 d . . .
H30A H 0.4611 0.3754 0.1388 0.104 Uiso 1 1 calc R . .
H30B H 0.4836 0.5034 0.1150 0.104 Uiso 1 1 calc R . .
N31 N 0.3268(5) 0.3885(5) 0.0840(2) 0.0408(14) Uani 1 1 d . . .
C32 C 0.3046(9) 0.3272(7) 0.2366(3) 0.078(3) Uani 1 1 d . . .
H32A H 0.3549 0.3809 0.2624 0.117 Uiso 1 1 calc R . .
H32B H 0.3610 0.2815 0.2213 0.117 Uiso 1 1 calc R . .
H32C H 0.2311 0.2737 0.2525 0.117 Uiso 1 1 calc R . .
C33 C 0.1821(8) 0.4708(7) 0.2221(3) 0.079(3) Uani 1 1 d . . .
H33A H 0.1072 0.4221 0.2392 0.119 Uiso 1 1 calc R . .
H33B H 0.1511 0.5195 0.1965 0.119 Uiso 1 1 calc R . .
H33C H 0.2391 0.5217 0.2472 0.119 Uiso 1 1 calc R . .
C34 C 0.2957(7) 0.4820(6) 0.0527(3) 0.069(2) Uani 1 1 d . . .
H34A H 0.3768 0.5365 0.0430 0.104 Uiso 1 1 calc R . .
H34B H 0.2430 0.5246 0.0721 0.104 Uiso 1 1 calc R . .
H34C H 0.2465 0.4476 0.0221 0.104 Uiso 1 1 calc R . .
C35 C 0.3950(7) 0.3183(6) 0.0522(3) 0.054(2) Uani 1 1 d . . .
H35A H 0.3392 0.2864 0.0227 0.082 Uiso 1 1 calc R . .
H35B H 0.4142 0.2535 0.0723 0.082 Uiso 1 1 calc R . .
H35C H 0.4768 0.3686 0.0406 0.082 Uiso 1 1 calc R . .
Fe51 Fe 0.99055(9) 1.06413(8) 0.37862(4) 0.0354(3) Uani 1 1 d . A .
Zn52 Zn 0.63122(6) 0.93466(6) 0.36049(2) 0.0242(2) Uani 1 1 d . A .
Na53 Na 0.7270(2) 0.69832(19) 0.37406(8) 0.0302(6) Uani 1 1 d . . .
C54 C 0.9113(6) 0.8916(5) 0.3898(2) 0.0300(15) Uani 1 1 d . A .
H54 H 0.8859 0.8567 0.4217 0.036 Uiso 1 1 calc R . .
C55 C 0.8248(5) 0.9337(5) 0.3551(2) 0.0248(14) Uani 1 1 d . A .
C56 C 0.9086(6) 0.9770(5) 0.3130(2) 0.0310(15) Uani 1 1 d . . .
H56 H 0.8819 1.0115 0.2831 0.037 Uiso 1 1 calc R A .
C57 C 1.0366(6) 0.9603(5) 0.3229(2) 0.0384(17) Uani 1 1 d . A .
H57 H 1.1081 0.9809 0.3009 0.046 Uiso 1 1 calc R . .
C58 C 1.0393(6) 0.9087(5) 0.3707(2) 0.0342(16) Uani 1 1 d . A .
H58 H 1.1125 0.8888 0.3872 0.041 Uiso 1 1 calc R . .
C59 C 1.027(2) 1.1383(15) 0.4499(6) 0.061(3) Uani 0.55(2) 1 d PDU A 1
H59 H 1.0174 1.0959 0.4809 0.074 Uiso 0.55(2) 1 calc PR A 1
C60 C 1.1419(15) 1.1694(19) 0.4211(9) 0.066(3) Uani 0.55(2) 1 d PDU A 1
H60 H 1.2240 1.1533 0.4301 0.079 Uiso 0.55(2) 1 calc PR A 1
C61 C 1.113(2) 1.2282(18) 0.3769(7) 0.067(3) Uani 0.55(2) 1 d PDU A 1
H61 H 1.1719 1.2572 0.3506 0.080 Uiso 0.55(2) 1 calc PR A 1
C62 C 0.979(2) 1.2362(16) 0.3791(9) 0.065(3) Uani 0.55(2) 1 d PDU A 1
H62 H 0.9334 1.2718 0.3545 0.078 Uiso 0.55(2) 1 calc PR A 1
C63 C 0.9278(14) 1.1820(18) 0.4242(11) 0.062(3) Uani 0.55(2) 1 d PDU A 1
H63 H 0.8416 1.1756 0.4354 0.074 Uiso 0.55(2) 1 calc PR A 1
C59X C 0.977(3) 1.156(2) 0.4431(9) 0.064(3) Uani 0.45(2) 1 d PDU A 2
H59X H 0.9285 1.1247 0.4718 0.077 Uiso 0.45(2) 1 calc PR A 2
C60X C 1.110(3) 1.158(2) 0.4346(9) 0.065(3) Uani 0.45(2) 1 d PDU A 2
H60X H 1.1671 1.1288 0.4570 0.079 Uiso 0.45(2) 1 calc PR A 2
C61X C 1.1426(17) 1.210(2) 0.3869(10) 0.065(3) Uani 0.45(2) 1 d PDU A 2
H61X H 1.2263 1.2244 0.3724 0.079 Uiso 0.45(2) 1 calc PR A 2
C62X C 1.029(3) 1.2388(18) 0.3639(8) 0.064(3) Uani 0.45(2) 1 d PDU A 2
H62X H 1.0213 1.2699 0.3309 0.077 Uiso 0.45(2) 1 calc PR A 2
C63X C 0.9295(18) 1.211(2) 0.4003(14) 0.064(3) Uani 0.45(2) 1 d PDU A 2
H63X H 0.8451 1.2265 0.3969 0.077 Uiso 0.45(2) 1 calc PR A 2
C64 C 0.5484(6) 1.0684(5) 0.3363(2) 0.0282(15) Uani 1 1 d . . .
C65 C 0.4072(7) 1.0323(6) 0.3181(3) 0.069(3) Uani 1 1 d . A .
H65A H 0.3534 0.9945 0.3459 0.104 Uiso 1 1 calc R . .
H65B H 0.3992 0.9769 0.2895 0.104 Uiso 1 1 calc R . .
H65C H 0.3777 1.1020 0.3070 0.104 Uiso 1 1 calc R . .
C66 C 0.5533(9) 1.1589(6) 0.3781(3) 0.073(3) Uani 1 1 d . A .
H66A H 0.5206 1.2249 0.3647 0.110 Uiso 1 1 calc R . .
H66B H 0.6437 1.1873 0.3906 0.110 Uiso 1 1 calc R . .
H66C H 0.4989 1.1227 0.4061 0.110 Uiso 1 1 calc R . .
C67 C 0.6274(8) 1.1297(7) 0.2921(3) 0.072(3) Uani 1 1 d . A .
H67A H 0.6235 1.0735 0.2641 0.108 Uiso 1 1 calc R . .
H67B H 0.7185 1.1597 0.3035 0.108 Uiso 1 1 calc R . .
H67C H 0.5910 1.1952 0.2805 0.108 Uiso 1 1 calc R . .
N68 N 0.5433(4) 0.7758(4) 0.39218(16) 0.0236(12) Uani 1 1 d . A .
C69 C 0.5144(6) 0.7881(5) 0.4467(2) 0.0328(16) Uani 1 1 d . . .
C70 C 0.3762(6) 0.8073(6) 0.4547(2) 0.0412(18) Uani 1 1 d . A .
H70A H 0.3589 0.8062 0.4915 0.049 Uiso 1 1 calc R . .
H70B H 0.3709 0.8852 0.4414 0.049 Uiso 1 1 calc R . .
C71 C 0.2734(7) 0.7117(7) 0.4275(3) 0.059(2) Uani 1 1 d . . .
H71A H 0.1854 0.7257 0.4325 0.071 Uiso 1 1 calc R A .
H71B H 0.2755 0.6339 0.4418 0.071 Uiso 1 1 calc R . .
C72 C 0.3026(6) 0.7135(6) 0.3689(3) 0.0470(19) Uani 1 1 d . A .
H72A H 0.2372 0.6505 0.3512 0.056 Uiso 1 1 calc R . .
H72B H 0.2953 0.7898 0.3544 0.056 Uiso 1 1 calc R . .
C73 C 0.4417(6) 0.6949(5) 0.3604(2) 0.0341(16) Uani 1 1 d . A .
C74 C 0.6116(6) 0.8997(6) 0.4674(2) 0.0449(19) Uani 1 1 d . A .
H74A H 0.7012 0.8916 0.4631 0.067 Uiso 1 1 calc R . .
H74B H 0.5968 0.9099 0.5035 0.067 Uiso 1 1 calc R . .
H74C H 0.5983 0.9685 0.4486 0.067 Uiso 1 1 calc R . .
C75 C 0.5410(7) 0.6863(6) 0.4807(2) 0.050(2) Uani 1 1 d . A .
H75A H 0.4828 0.6118 0.4697 0.075 Uiso 1 1 calc R . .
H75B H 0.5249 0.7020 0.5163 0.075 Uiso 1 1 calc R . .
H75C H 0.6320 0.6813 0.4775 0.075 Uiso 1 1 calc R . .
C76 C 0.4777(6) 0.7209(6) 0.3046(2) 0.0441(18) Uani 1 1 d . . .
H76A H 0.4768 0.8026 0.2970 0.066 Uiso 1 1 calc R A .
H76B H 0.4141 0.6682 0.2823 0.066 Uiso 1 1 calc R . .
H76C H 0.5651 0.7083 0.2991 0.066 Uiso 1 1 calc R . .
C77 C 0.4365(6) 0.5626(5) 0.3697(2) 0.0400(18) Uani 1 1 d . A .
H77A H 0.5239 0.5483 0.3660 0.060 Uiso 1 1 calc R . .
H77B H 0.3760 0.5146 0.3449 0.060 Uiso 1 1 calc R . .
H77C H 0.4065 0.5416 0.4041 0.060 Uiso 1 1 calc R . .
N78 N 0.7927(5) 0.5692(4) 0.30910(19) 0.0378(14) Uani 1 1 d . A .
C79 C 0.8539(6) 0.4851(5) 0.3367(2) 0.0398(17) Uani 1 1 d . . .
H79A H 0.9191 0.4625 0.3147 0.048 Uiso 1 1 calc R A .
H79B H 0.7861 0.4132 0.3437 0.048 Uiso 1 1 calc R . .
C80 C 0.9208(7) 0.5357(6) 0.3867(2) 0.0434(19) Uani 1 1 d . A .
H80A H 0.9652 0.4778 0.4021 0.052 Uiso 1 1 calc R . .
H80B H 0.9886 0.6074 0.3794 0.052 Uiso 1 1 calc R . .
N81 N 0.8315(5) 0.5654(4) 0.42380(18) 0.0361(14) Uani 1 1 d . A .
C82 C 0.8939(8) 0.6558(6) 0.2828(3) 0.059(2) Uani 1 1 d . A .
H82A H 0.9601 0.6964 0.3077 0.089 Uiso 1 1 calc R . .
H82B H 0.8537 0.7132 0.2656 0.089 Uiso 1 1 calc R . .
H82C H 0.9352 0.6152 0.2577 0.089 Uiso 1 1 calc R . .
C83 C 0.6965(8) 0.5034(6) 0.2714(3) 0.062(2) Uani 1 1 d . . .
H83A H 0.7401 0.4599 0.2484 0.093 Uiso 1 1 calc R A .
H83B H 0.6578 0.5585 0.2518 0.093 Uiso 1 1 calc R . .
H83C H 0.6277 0.4481 0.2891 0.093 Uiso 1 1 calc R . .
C84 C 0.7407(7) 0.4576(6) 0.4418(3) 0.053(2) Uani 1 1 d . . .
H84A H 0.7908 0.4029 0.4552 0.079 Uiso 1 1 calc R A .
H84B H 0.6837 0.4203 0.4135 0.079 Uiso 1 1 calc R . .
H84C H 0.6874 0.4783 0.4688 0.079 Uiso 1 1 calc R . .
C85 C 0.9082(7) 0.6260(6) 0.4682(3) 0.055(2) Uani 1 1 d . . .
H85A H 0.8497 0.6532 0.4912 0.082 Uiso 1 1 calc R A .
H85B H 0.9743 0.6936 0.4565 0.082 Uiso 1 1 calc R . .
H85C H 0.9511 0.5714 0.4861 0.082 Uiso 1 1 calc R . .

loop_
_atom_site_aniso_label
_atom_site_aniso_U_11
_atom_site_aniso_U_22
_atom_site_aniso_U_33
_atom_site_aniso_U_23
_atom_site_aniso_U_13
_atom_site_aniso_U_12
Fe1 0.0312(6) 0.0285(6) 0.0361(6) 0.0041(4) 0.0035(4) 0.0112(5)
Zn2 0.0243(4) 0.0343(5) 0.0375(5) 0.0025(4) 0.0055(3) 0.0098(4)
Na3 0.0297(14) 0.0342(15) 0.0303(14) 0.0006(11) 0.0009(11) 0.0088(12)
C4 0.035(4) 0.040(4) 0.035(4) 0.013(3) 0.006(3) 0.019(3)
C5 0.031(4) 0.027(4) 0.029(4) 0.006(3) 0.003(3) 0.013(3)
C6 0.059(5) 0.030(4) 0.043(4) 0.002(3) 0.006(4) 0.022(4)
C7 0.036(5) 0.032(4) 0.071(6) -0.008(4) -0.021(4) 0.003(4)
C8 0.038(5) 0.038(5) 0.074(6) 0.013(4) 0.012(4) 0.009(4)
C9 0.059(5) 0.041(5) 0.040(4) 0.009(4) -0.001(4) 0.018(4)
C10 0.039(5) 0.034(4) 0.061(5) 0.013(4) 0.021(4) 0.010(4)
C11 0.050(5) 0.029(4) 0.042(4) 0.006(3) 0.004(4) 0.020(4)
C12 0.039(5) 0.027(4) 0.064(5) -0.001(4) 0.014(4) 0.013(3)
C13 0.040(5) 0.042(5) 0.049(5) 0.005(4) -0.003(4) 0.014(4)
C14 0.034(3) 0.041(4) 0.078(4) -0.004(3) 0.012(3) 0.013(3)
C15 0.068(5) 0.054(5) 0.085(4) -0.003(4) 0.035(4) 0.004(4)
C16 0.033(4) 0.050(5) 0.138(6) -0.003(5) -0.005(4) 0.002(3)
C17 0.042(4) 0.043(4) 0.082(5) -0.017(4) 0.008(4) 0.006(3)
N18 0.028(3) 0.037(3) 0.023(3) 0.000(2) 0.000(2) 0.013(3)
C19 0.029(4) 0.039(4) 0.032(4) -0.001(3) 0.003(3) 0.017(3)
C20 0.041(4) 0.056(5) 0.041(4) 0.007(4) -0.003(4) 0.019(4)
C21 0.056(5) 0.048(5) 0.048(5) 0.010(4) 0.000(4) 0.027(4)
C22 0.049(5) 0.037(4) 0.053(5) -0.004(4) 0.002(4) 0.024(4)
C23 0.030(4) 0.046(4) 0.030(4) 0.000(3) 0.006(3) 0.020(3)
C24 0.043(4) 0.061(5) 0.020(4) -0.001(3) 0.003(3) 0.025(4)
C25 0.039(4) 0.070(5) 0.035(4) -0.010(4) -0.009(3) 0.018(4)
C26 0.034(4) 0.062(5) 0.047(4) 0.009(4) 0.016(3) 0.024(4)
C27 0.037(4) 0.055(5) 0.031(4) 0.004(3) 0.016(3) 0.023(4)
N28 0.055(4) 0.052(4) 0.033(3) -0.004(3) -0.011(3) 0.005(3)
C29 0.074(7) 0.137(10) 0.087(8) -0.036(7) -0.004(6) -0.031(7)
C30 0.052(6) 0.097(7) 0.086(7) -0.031(6) 0.012(5) -0.033(5)
N31 0.033(3) 0.040(4) 0.048(4) 0.008(3) 0.007(3) 0.006(3)
C32 0.120(8) 0.060(6) 0.059(5) -0.022(4) -0.046(5) 0.038(5)
C33 0.087(7) 0.054(6) 0.100(7) -0.032(5) -0.026(6) 0.027(5)
C34 0.055(5) 0.054(5) 0.104(7) 0.032(5) 0.029(5) 0.021(4)
C35 0.040(5) 0.053(5) 0.073(5) 0.015(4) 0.010(4) 0.016(4)
Fe51 0.0270(6) 0.0277(6) 0.0519(6) -0.0042(5) -0.0041(5) 0.0074(4)
Zn52 0.0238(4) 0.0264(4) 0.0232(4) -0.0002(3) 0.0029(3) 0.0073(3)
Na53 0.0337(14) 0.0310(14) 0.0292(13) -0.0015(11) 0.0026(11) 0.0139(12)
C54 0.031(4) 0.027(4) 0.032(4) 0.009(3) 0.002(3) 0.009(3)
C55 0.025(4) 0.025(4) 0.026(4) 0.000(3) 0.001(3) 0.007(3)
C56 0.030(4) 0.031(4) 0.032(4) -0.004(3) 0.000(3) 0.007(3)
C57 0.029(4) 0.047(4) 0.039(4) -0.004(3) 0.015(3) 0.006(3)
C58 0.026(4) 0.028(4) 0.049(5) 0.002(3) -0.002(3) 0.010(3)
C59 0.052(6) 0.053(5) 0.081(6) -0.033(4) -0.018(5) 0.019(5)
C60 0.046(5) 0.057(5) 0.092(7) -0.028(5) -0.018(5) 0.009(5)
C61 0.047(6) 0.047(6) 0.102(6) -0.020(5) -0.015(5) 0.006(5)
C62 0.058(6) 0.041(5) 0.099(7) -0.021(5) -0.009(5) 0.022(5)
C63 0.055(5) 0.047(6) 0.088(7) -0.029(5) -0.012(5) 0.023(5)
C59X 0.055(6) 0.052(6) 0.088(6) -0.036(5) -0.013(5) 0.021(6)
C60X 0.049(6) 0.057(5) 0.089(7) -0.032(5) -0.021(5) 0.011(5)
C61X 0.046(5) 0.050(6) 0.100(7) -0.023(5) -0.017(5) 0.012(5)
C62X 0.050(6) 0.043(5) 0.103(6) -0.019(5) -0.009(5) 0.020(5)
C63X 0.054(6) 0.045(6) 0.097(7) -0.028(5) -0.008(5) 0.023(5)
C64 0.023(4) 0.028(4) 0.034(4) -0.001(3) 0.000(3) 0.007(3)
C65 0.048(5) 0.046(5) 0.115(7) 0.018(5) -0.020(5) 0.016(4)
C66 0.121(8) 0.050(5) 0.063(6) -0.009(4) -0.013(5) 0.052(5)
C67 0.079(6) 0.087(6) 0.072(6) 0.048(5) 0.037(5) 0.058(5)
N68 0.025(3) 0.028(3) 0.019(3) -0.001(2) 0.009(2) 0.007(2)
C69 0.041(4) 0.029(4) 0.030(4) 0.003(3) 0.010(3) 0.011(3)
C70 0.036(4) 0.057(5) 0.032(4) -0.004(4) 0.009(3) 0.012(4)
C71 0.048(5) 0.073(6) 0.062(6) 0.008(4) 0.014(4) 0.027(5)
C72 0.030(4) 0.037(4) 0.073(5) -0.005(4) -0.004(4) 0.005(3)
C73 0.034(4) 0.032(4) 0.035(4) -0.003(3) -0.001(3) 0.007(3)
C74 0.049(5) 0.072(5) 0.019(4) -0.004(3) 0.008(3) 0.025(4)
C75 0.063(5) 0.054(5) 0.040(4) 0.017(4) 0.019(4) 0.027(4)
C76 0.042(4) 0.047(5) 0.040(4) -0.011(3) -0.013(3) 0.005(4)
C77 0.049(5) 0.034(4) 0.035(4) -0.011(3) 0.007(3) 0.004(4)
N78 0.054(4) 0.033(3) 0.031(3) -0.003(3) 0.006(3) 0.018(3)
C79 0.050(5) 0.034(4) 0.040(4) -0.002(3) 0.008(4) 0.016(4)
C80 0.048(5) 0.041(4) 0.050(5) 0.015(4) 0.004(4) 0.028(4)
N81 0.047(4) 0.036(3) 0.028(3) -0.002(3) -0.003(3) 0.016(3)
C82 0.084(6) 0.044(5) 0.051(5) 0.009(4) 0.025(4) 0.016(5)
C83 0.088(6) 0.068(6) 0.041(5) -0.024(4) -0.004(4) 0.041(5)
C84 0.071(6) 0.043(5) 0.050(5) 0.005(4) 0.016(4) 0.022(4)
C85 0.074(6) 0.044(5) 0.051(5) -0.003(4) -0.025(4) 0.026(4)

loop_
_atom_type_symbol
_atom_type_description
_atom_type_scat_dispersion_real
_atom_type_scat_dispersion_imag
_atom_type_scat_source
C C 0.0033 0.0016 'International Tables Vol C Tables 4.2.6.8 and 6.1.1.4'
H H 0.0000 0.0000 'International Tables Vol C Tables 4.2.6.8 and 6.1.1.4'
N N 0.0061 0.0033 'International Tables Vol C Tables 4.2.6.8 and 6.1.1.4'
Fe Fe 0.3463 0.8444 'International Tables Vol C Tables 4.2.6.8 and 6.1.1.4'
Zn Zn 0.2839 1.4301 'International Tables Vol C Tables 4.2.6.8 and 6.1.1.4'
Na Na 0.0362 0.0249 'International Tables Vol C Tables 4.2.6.8 and 6.1.1.4'

loop_
_geom_angle_atom_site_label_1
_geom_angle_atom_site_label_2
_geom_angle_atom_site_label_3
_geom_angle
C4 Fe1 C5 40.7(2)
C4 Fe1 C6 67.6(3)
C4 Fe1 C7 68.3(3)
C4 Fe1 C8 40.9(3)
C4 Fe1 C9 171.7(3)
C4 Fe1 C10 133.5(3)
C4 Fe1 C11 110.9(3)
C4 Fe1 C12 117.4(3)
C4 Fe1 C13 147.6(3)
C5 Fe1 C6 40.6(2)
C5 Fe1 C7 69.8(3)
C5 Fe1 C8 69.7(3)
C5 Fe1 C9 131.9(3)
C5 Fe1 C10 111.0(3)
C5 Fe1 C11 118.4(3)
C5 Fe1 C12 150.3(3)
C5 Fe1 C13 169.2(3)
C6 Fe1 C7 41.7(3)
C6 Fe1 C8 69.0(3)
C6 Fe1 C9 109.0(3)
C6 Fe1 C10 118.2(3)
C6 Fe1 C11 150.6(3)
C6 Fe1 C12 167.4(3)
C6 Fe1 C13 129.5(3)
C7 Fe1 C8 40.7(3)
C7 Fe1 C9 114.7(3)
C7 Fe1 C10 149.0(3)
C7 Fe1 C11 167.4(3)
C7 Fe1 C12 127.5(3)
C7 Fe1 C13 105.3(3)
C8 Fe1 C9 146.1(3)
C8 Fe1 C10 170.3(3)
C8 Fe1 C11 130.5(3)
C8 Fe1 C12 106.6(3)
C8 Fe1 C13 113.3(3)
C9 Fe1 C10 40.5(3)
C9 Fe1 C11 68.1(3)
C9 Fe1 C12 67.6(3)
C9 Fe1 C13 40.4(2)
C10 Fe1 C11 40.2(2)
C10 Fe1 C12 67.7(3)
C10 Fe1 C13 68.0(3)
C11 Fe1 C12 40.8(2)
C11 Fe1 C13 68.4(3)
C12 Fe1 C13 40.2(2)
C5 Zn2 C14 122.9(3)
C5 Zn2 N18 104.5(2)
C14 Zn2 N18 132.6(2)
C4 Na3 C5 28.35(16)
C4 Na3 C6 45.40(19)
C4 Na3 N18 93.5(2)
C4 Na3 N28 127.7(2)
C4 Na3 N31 99.0(2)
C5 Na3 C6 30.25(18)
C5 Na3 N18 78.1(2)
C5 Na3 N28 122.9(2)
C5 Na3 N31 126.7(2)
C6 Na3 N18 99.7(2)
C6 Na3 N28 92.7(2)
C6 Na3 N31 120.8(2)
N18 Na3 N28 129.0(2)
N18 Na3 N31 133.41(19)
N28 Na3 N31 74.6(2)
Fe1 C4 Na3 117.8(3)
Fe1 C4 C5 71.6(3)
Fe1 C4 C8 68.2(4)
Na3 C4 C5 60.3(3)
Na3 C4 C8 93.3(4)
C5 C4 C8 110.4(6)
Fe1 C5 Zn2 138.6(3)
Fe1 C5 Na3 135.1(3)
Fe1 C5 C4 67.8(3)
Fe1 C5 C6 66.8(3)
Zn2 C5 Na3 86.2(2)
Zn2 C5 C4 124.7(4)
Zn2 C5 C6 129.9(5)
Na3 C5 C4 91.3(4)
Na3 C5 C6 81.7(4)
C4 C5 C6 104.1(5)
Fe1 C6 Na3 129.2(3)
Fe1 C6 C5 72.5(4)
Fe1 C6 C7 69.0(4)
Na3 C6 C5 68.1(3)
Na3 C6 C7 95.9(4)
C5 C6 C7 110.3(6)
Fe1 C7 C6 69.2(4)
Fe1 C7 C8 69.4(4)
C6 C7 C8 107.2(6)
Fe1 C8 C4 70.9(4)
Fe1 C8 C7 70.0(4)
C4 C8 C7 108.0(6)
Fe1 C9 C10 69.7(4)
Fe1 C9 C13 69.0(4)
C10 C9 C13 107.6(6)
Fe1 C10 C9 69.8(4)
Fe1 C10 C11 70.3(4)
C9 C10 C11 108.7(6)
Fe1 C11 C10 69.5(4)
Fe1 C11 C12 68.7(4)
C10 C11 C12 106.6(6)
Fe1 C12 C11 70.4(4)
Fe1 C12 C13 69.7(4)
C11 C12 C13 108.8(6)
Fe1 C13 C9 70.5(4)
Fe1 C13 C12 70.1(4)
C9 C13 C12 108.3(6)
Zn2 C14 C15 106.4(5)
Zn2 C14 C16 118.5(5)
Zn2 C14 C17 107.8(4)
C15 C14 C16 109.6(6)
C15 C14 C17 108.7(6)
C16 C14 C17 105.5(6)
Zn2 N18 Na3 91.0(2)
Zn2 N18 C19 115.2(4)
Zn2 N18 C23 115.5(4)
Na3 N18 C19 107.5(3)
Na3 N18 C23 107.4(4)
C19 N18 C23 116.4(4)
N18 C19 C20 110.9(5)
N18 C19 C24 106.6(5)
N18 C19 C25 115.5(5)
C20 C19 C24 108.5(5)
C20 C19 C25 109.4(5)
C24 C19 C25 105.6(5)
C19 C20 C21 112.9(5)
C20 C21 C22 109.3(5)
C21 C22 C23 112.9(5)
N18 C23 C22 110.5(5)
N18 C23 C26 115.3(5)
N18 C23 C27 106.9(5)
C22 C23 C26 109.9(5)
C22 C23 C27 109.0(5)
C26 C23 C27 104.9(5)
Na3 N28 C29 103.6(5)
Na3 N28 C32 110.1(4)
Na3 N28 C33 117.1(4)
C29 N28 C32 112.1(7)
C29 N28 C33 105.7(7)
C32 N28 C33 108.1(6)
N28 C29 C30 119.9(8)
C29 C30 N31 118.6(8)
Na3 N31 C30 103.5(4)
Na3 N31 C34 115.3(4)
Na3 N31 C35 110.4(4)
C30 N31 C34 111.6(6)
C30 N31 C35 107.5(6)
C34 N31 C35 108.3(5)
C54 Fe51 C57 67.7(3)
C54 Fe51 C58 41.3(2)
C54 Fe51 C59 105.7(5)
C54 Fe51 C61 164.6(7)
C54 Fe51 C62 151.2(8)
C54 Fe51 C63 116.9(7)
C54 Fe51 C59X 109.4(6)
C54 Fe51 C60X 118.8(7)
C54 Fe51 C61X 151.1(8)
C54 Fe51 C62X 167.3(9)
C54 Fe51 C63X 130.7(9)
C57 Fe51 C58 40.3(2)
C57 Fe51 C59 149.5(7)
C57 Fe51 C61 110.0(6)
C57 Fe51 C62 131.9(8)
C57 Fe51 C63 169.5(9)
C57 Fe51 C59X 167.2(11)
C57 Fe51 C60X 128.6(8)
C57 Fe51 C61X 107.9(6)
C57 Fe51 C62X 115.9(8)
C57 Fe51 C63X 150.2(11)
C58 Fe51 C59 114.8(6)
C58 Fe51 C61 127.1(7)
C58 Fe51 C62 167.4(9)
C58 Fe51 C63 149.2(9)
C58 Fe51 C59X 129.3(9)
C58 Fe51 C60X 107.8(7)
C58 Fe51 C61X 116.5(7)
C58 Fe51 C62X 148.8(10)
C58 Fe51 C63X 169.0(11)
C59 Fe51 C61 68.1(6)
C59 Fe51 C62 68.0(6)
C59 Fe51 C63 40.4(4)
C61 Fe51 C62 41.2(5)
C61 Fe51 C63 68.2(6)
C62 Fe51 C63 40.1(4)
C59X Fe51 C60X 40.7(5)
C59X Fe51 C61X 68.1(7)
C59X Fe51 C62X 69.7(7)
C59X Fe51 C63X 41.0(5)
C60X Fe51 C61X 40.2(5)
C60X Fe51 C62X 69.4(7)
C60X Fe51 C63X 68.0(8)
C61X Fe51 C62X 41.2(6)
C61X Fe51 C63X 67.4(7)
C62X Fe51 C63X 40.6(5)
C55 Zn52 C64 125.0(2)
C55 Zn52 N68 105.9(2)
C64 Zn52 N68 129.1(2)
C54 Na53 C55 30.87(17)
C54 Na53 N68 98.3(2)
C54 Na53 C73 123.8(2)
C54 Na53 C77 151.74(19)
C54 Na53 N78 111.1(2)
C54 Na53 C80 93.2(2)
C54 Na53 N81 97.0(2)
C54 Na53 C82 85.1(2)
C55 Na53 N68 79.06(19)
C55 Na53 C73 97.7(2)
C55 Na53 C77 127.1(2)
C55 Na53 N78 112.3(2)
C55 Na53 C80 118.9(2)
C55 Na53 N81 127.8(2)
C55 Na53 C82 85.1(2)
N68 Na53 C73 29.20(16)
N68 Na53 C77 53.43(17)
N68 Na53 N78 138.5(2)
N68 Na53 C80 157.03(18)
N68 Na53 N81 130.35(19)
N68 Na53 C82 140.6(2)
C73 Na53 C77 29.47(15)
C73 Na53 N78 110.2(2)
C73 Na53 C80 142.7(2)
C73 Na53 N81 129.1(2)
C73 Na53 C82 121.6(2)
C77 Na53 N78 93.6(2)
C77 Na53 C80 113.4(2)
C77 Na53 N81 102.4(2)
C77 Na53 C82 115.9(2)
N78 Na53 C80 51.57(18)
N78 Na53 N81 75.54(19)
N78 Na53 C82 27.74(17)
C80 Na53 N81 27.57(16)
C80 Na53 C82 60.0(2)
N81 Na53 C82 87.5(2)
Fe51 C54 Na53 152.1(3)
Fe51 C54 C55 73.0(3)
Fe51 C54 C58 69.0(4)
Na53 C54 C55 79.1(3)
Na53 C54 C58 123.5(4)
C55 C54 C58 111.7(5)
Fe51 C55 Zn52 128.7(3)
Fe51 C55 Na53 136.3(3)
Fe51 C55 C54 66.3(3)
Fe51 C55 C56 68.0(3)
Zn52 C55 Na53 81.2(2)
Zn52 C55 C54 130.6(4)
Zn52 C55 C56 126.7(4)
Na53 C55 C54 70.0(3)
Na53 C55 C56 123.6(4)
C54 C55 C56 102.7(5)
Fe51 C56 C55 71.3(3)
Fe51 C56 C57 68.7(4)
C55 C56 C57 110.3(5)
Fe51 C57 C56 70.7(4)
Fe51 C57 C58 68.8(4)
C56 C57 C58 108.5(6)
Fe51 C58 C54 69.7(4)
Fe51 C58 C57 70.9(4)
C54 C58 C57 106.8(5)
Fe51 C59 C60 70.5(10)
Fe51 C59 C63 70.0(8)
C60 C59 C63 107.9(13)
Fe51 C60 C59 69.1(9)
Fe51 C60 C61 69.2(10)
C59 C60 C61 108.3(13)
Fe51 C61 C60 70.8(10)
Fe51 C61 C62 69.1(9)
C60 C61 C62 107.4(12)
Fe51 C62 C61 69.7(10)
Fe51 C62 C63 70.5(9)
C61 C62 C63 107.9(11)
Fe51 C63 C59 69.7(8)
Fe51 C63 C62 69.4(9)
C59 C63 C62 108.5(12)
Fe51 C59X C60X 70.3(13)
Fe51 C59X C63X 70.3(11)
C60X C59X C63X 107.3(15)
Fe51 C60X C59X 69.0(12)
Fe51 C60X C61X 70.2(13)
C59X C60X C61X 108.0(13)
Fe51 C61X C60X 69.6(13)
Fe51 C61X C62X 68.3(11)
C60X C61X C62X 109.1(12)
Fe51 C62X C61X 70.6(12)
Fe51 C62X C63X 70.7(11)
C61X C62X C63X 106.2(13)
Fe51 C63X C59X 68.7(11)
Fe51 C63X C62X 68.6(11)
C59X C63X C62X 109.1(14)
Zn52 C64 C65 116.0(4)
Zn52 C64 C66 111.2(4)
Zn52 C64 C67 108.0(4)
C65 C64 C66 106.0(6)
C65 C64 C67 107.4(6)
C66 C64 C67 107.9(6)
Zn52 N68 Na53 90.93(19)
Zn52 N68 C69 112.2(4)
Zn52 N68 C73 116.9(4)
Na53 N68 C69 117.0(3)
Na53 N68 C73 99.5(3)
C69 N68 C73 116.9(5)
N68 C69 C70 113.0(5)
N68 C69 C74 107.1(5)
N68 C69 C75 113.6(5)
C70 C69 C74 106.5(5)
C70 C69 C75 111.2(5)
C74 C69 C75 104.7(5)
C69 C70 C71 110.7(5)
C70 C71 C72 109.1(6)
C71 C72 C73 110.6(5)
Na53 C73 N68 51.3(3)
Na53 C73 C72 162.7(4)
Na53 C73 C76 83.5(4)
Na53 C73 C77 78.6(4)
N68 C73 C72 112.4(5)
N68 C73 C76 106.7(5)
N68 C73 C77 113.5(5)
C72 C73 C76 109.4(5)
C72 C73 C77 107.2(5)
C76 C73 C77 107.4(5)
Na53 N78 C79 107.2(4)
Na53 N78 C82 100.4(4)
Na53 N78 C83 120.9(4)
C79 N78 C82 109.6(5)
C79 N78 C83 108.6(5)
C82 N78 C83 109.7(5)
N78 C79 C80 112.6(5)
Na53 C80 C79 81.4(3)
Na53 C80 N81 50.9(3)
C79 C80 N81 114.0(5)
Na53 N81 C80 101.5(3)
Na53 N81 C84 114.8(4)
Na53 N81 C85 111.9(4)
C80 N81 C84 110.6(5)
C80 N81 C85 109.4(5)
C84 N81 C85 108.5(5)

loop_
_geom_bond_atom_site_label_1
_geom_bond_atom_site_label_2
_geom_bond_distance
Fe1 C4 2.059(6)
Fe1 C5 2.110(6)
Fe1 C6 2.034(6)
Fe1 C7 2.031(7)
Fe1 C8 2.023(7)
Fe1 C9 2.060(7)
Fe1 C10 2.059(7)
Fe1 C11 2.069(7)
Fe1 C12 2.046(6)
Fe1 C13 2.040(7)
Zn2 C5 2.058(6)
Zn2 C14 2.054(7)
Zn2 N18 2.041(5)
Na3 C4 3.051(7)
Na3 C5 2.651(7)
Na3 C6 2.829(7)
Na3 N18 2.487(6)
Na3 N28 2.587(7)
Na3 N31 2.524(6)
C4 C5 1.449(8)
C4 C8 1.428(9)
C5 C6 1.440(8)
C6 C7 1.447(9)
C7 C8 1.409(9)
C9 C10 1.426(9)
C9 C13 1.416(9)
C10 C11 1.418(8)
C11 C12 1.435(8)
C12 C13 1.403(9)
C14 C15 1.537(9)
C14 C16 1.549(9)
C14 C17 1.530(9)
N18 C19 1.481(7)
N18 C23 1.481(7)
C19 C20 1.540(8)
C19 C24 1.541(8)
C19 C25 1.553(8)
C20 C21 1.525(8)
C21 C22 1.523(8)
C22 C23 1.541(8)
C23 C26 1.561(8)
C23 C27 1.546(8)
N28 C29 1.499(10)
N28 C32 1.460(8)
N28 C33 1.469(9)
C29 C30 1.388(11)
C30 N31 1.489(9)
N31 C34 1.463(8)
N31 C35 1.482(8)
Fe51 C54 2.022(6)
Fe51 C57 2.040(7)
Fe51 C58 2.013(6)
Fe51 C59 2.054(16)
Fe51 C61 2.052(19)
Fe51 C62 2.044(17)
Fe51 C63 2.058(16)
Fe51 C59X 2.03(2)
Fe51 C60X 2.05(2)
Fe51 C61X 2.06(2)
Fe51 C62X 2.028(19)
Fe51 C63X 2.06(2)
Zn52 C55 2.051(6)
Zn52 C64 2.056(6)
Zn52 N68 2.063(5)
Na53 C54 2.638(7)
Na53 C55 2.758(7)
Na53 N68 2.379(5)
Na53 C73 3.008(7)
Na53 C77 3.101(8)
Na53 N78 2.495(6)
Na53 C80 3.110(7)
Na53 N81 2.464(6)
Na53 C82 3.121(8)
C54 C55 1.441(8)
C54 C58 1.423(8)
C55 C56 1.452(8)
C56 C57 1.424(8)
C57 C58 1.398(8)
C59 C60 1.424(14)
C59 C63 1.419(14)
C60 C61 1.414(14)
C61 C62 1.441(17)
C62 C63 1.406(14)
C59X C60X 1.422(15)
C59X C63X 1.431(15)
C60X C61X 1.412(15)
C61X C62X 1.437(18)
C62X C63X 1.418(15)
C64 C65 1.512(8)
C64 C66 1.517(8)
C64 C67 1.527(8)
N68 C69 1.489(7)
N68 C73 1.488(7)
C69 C70 1.544(8)
C69 C74 1.547(9)
C69 C75 1.563(8)
C70 C71 1.525(9)
C71 C72 1.581(9)
C72 C73 1.553(8)
C73 C76 1.540(8)
C73 C77 1.556(8)
N78 C79 1.477(7)
N78 C82 1.477(8)
N78 C83 1.477(8)
C79 C80 1.529(8)
C80 N81 1.469(7)
N81 C84 1.482(8)
N81 C85 1.482(8)
